data_1505930
loop_
_publ_author_name
'K\"onig, Hannah M'
'Abbel, Robert'
'Schollmeyer, Dieter'
'Kilbinger, Andreas F. M.'

_publ_section_title
;
 Solid-phase synthesis of oligo(p-benzamide) foldamers.
;
_journal_issue 9
_journal_name_full 'Organic letters'
_journal_page_first 1819
_journal_page_last 1822
_journal_paper_doi 10.1021/ol0603357
_journal_volume 8
_journal_year 2006
_chemical_formula_sum 'C19 H27 N O3'
_chemical_formula_weight 317.42
_chemical_name_systematic
; 
 ? 
;
_space_group_IT_number 14
_symmetry_cell_setting monoclinic
_symmetry_space_group_name_Hall '-P 2ybc'
_symmetry_space_group_name_H-M 'P 1 21/c 1'
_atom_sites_solution_hydrogens difmap
_atom_sites_solution_primary direct
_atom_sites_solution_secondary difmap
_audit_creation_method SHELXL-97
_cell_angle_alpha 90.00
_cell_angle_beta 101.875(9)
_cell_angle_gamma 90.00
_cell_formula_units_Z 4
_cell_length_a 10.6889(19)
_cell_length_b 7.5335(16)
_cell_length_c 22.998(4)
_cell_measurement_reflns_used 25
_cell_measurement_temperature 193(2)
_cell_measurement_theta_max 69
_cell_measurement_theta_min 61
_cell_volume 1812.3(6)
_computing_cell_refinement 'Enraf Nonius Software V5'
_computing_data_collection 'Enraf Nonius Software V5'
_computing_data_reduction 'Corinc (Dr\"ager, 1971)'
_computing_structure_refinement 'SHELXL-97 (Sheldrick, 1997)'
_computing_structure_solution 'SIR-92 (Altomare, 1994)'
_diffrn_ambient_temperature 193(2)
_diffrn_measured_fraction_theta_full 0.999
_diffrn_measured_fraction_theta_max 0.999
_diffrn_measurement_device '\k-geometry diffractometer'
_diffrn_measurement_device_type 'CAD4 Enraf Nonius'
_diffrn_measurement_method \q/2\w
_diffrn_radiation_monochromator graphite
_diffrn_radiation_type CuK\a
_diffrn_radiation_wavelength 1.54178
_diffrn_reflns_av_R_equivalents 0.0858
_diffrn_reflns_av_sigmaI/netI 0.0249
_diffrn_reflns_limit_h_max 12
_diffrn_reflns_limit_h_min -13
_diffrn_reflns_limit_k_max 9
_diffrn_reflns_limit_k_min 0
_diffrn_reflns_limit_l_max 28
_diffrn_reflns_limit_l_min 0
_diffrn_reflns_number 3511
_diffrn_reflns_theta_full 69.86
_diffrn_reflns_theta_max 69.86
_diffrn_reflns_theta_min 3.93
_diffrn_source 'rotating anode'
_diffrn_standards_decay_% 2
_diffrn_standards_interval_time 60
_diffrn_standards_number 3
_exptl_absorpt_coefficient_mu 0.620
_exptl_absorpt_correction_T_max 0.9248
_exptl_absorpt_correction_T_min 0.7418
_exptl_absorpt_correction_type none
_exptl_absorpt_process_details 'Corinc (Dr\"ager, 1971)'
_exptl_crystal_colour colorless
_exptl_crystal_density_diffrn 1.163
_exptl_crystal_density_method 'not measured'
_exptl_crystal_description block
_exptl_crystal_F_000 688
_exptl_crystal_size_max 0.51
_exptl_crystal_size_mid 0.32
_exptl_crystal_size_min 0.13
_refine_diff_density_max 0.322
_refine_diff_density_min -0.316
_refine_diff_density_rms 0.053
_refine_ls_extinction_coef 0.0015(4)
_refine_ls_extinction_expression Fc^*^=kFc[1+0.001xFc^2^\l^3^/sin(2\q)]^-1/4^
_refine_ls_extinction_method SHELXL
_refine_ls_goodness_of_fit_ref 1.038
_refine_ls_hydrogen_treatment refU
_refine_ls_matrix_type full
_refine_ls_number_parameters 224
_refine_ls_number_reflns 3417
_refine_ls_number_restraints 0
_refine_ls_restrained_S_all 1.038
_refine_ls_R_factor_all 0.0663
_refine_ls_R_factor_gt 0.0560
_refine_ls_shift/su_max 0.001
_refine_ls_shift/su_mean 0.000
_refine_ls_structure_factor_coef Fsqd
_refine_ls_weighting_details 'calc w=1/[\s^2^(Fo^2^)+(0.0950P)^2^+0.6208P] where P=(Fo^2^+2Fc^2^)/3'
_refine_ls_weighting_scheme calc
_refine_ls_wR_factor_obs 0.1565
_refine_ls_wR_factor_ref 0.1664
_reflns_number_gt 2812
_reflns_number_total 3417
_reflns_threshold_expression >2sigma(I)
_cod_data_source_file ol0603357si20060208_102539.cif
_cod_data_source_block 3b
_cod_original_sg_symbol_H-M 'P 21/c'
_cod_database_code 1505930

loop_
_symmetry_equiv_pos_as_xyz
'x, y, z'
'-x, y+1/2, -z+1/2'
'-x, -y, -z'
'x, -y-1/2, z-1/2'

loop_
_atom_site_label
_atom_site_type_symbol
_atom_site_fract_x
_atom_site_fract_y
_atom_site_fract_z
_atom_site_U_iso_or_equiv
_atom_site_adp_type
_atom_site_occupancy
_atom_site_symmetry_multiplicity
_atom_site_calc_flag
_atom_site_refinement_flags
C1 C 0.70872(15) 0.4614(2) 0.10919(7) 0.0313(4) Uani 1 1 d .
C2 C 0.58979(17) 0.4382(3) 0.06929(7) 0.0401(5) Uani 1 1 d .
H2 H 0.6007 0.4235 0.0232 0.065(7) Uiso 1 1 d R
C3 C 0.47949(16) 0.4227(3) 0.08944(7) 0.0389(4) Uani 1 1 d .
H3 H 0.3941 0.3964 0.0625 0.054(6) Uiso 1 1 d R
C4 C 0.48082(15) 0.4287(2) 0.15106(7) 0.0297(4) Uani 1 1 d .
C5 C 0.59995(15) 0.4494(2) 0.19136(7) 0.0277(4) Uani 1 1 d .
C6 C 0.71262(15) 0.4660(2) 0.16919(7) 0.0292(4) Uani 1 1 d .
H6 H 0.7959 0.4882 0.1973 0.041(5) Uiso 1 1 d R
C7 C 0.82539(17) 0.4790(3) 0.08376(7) 0.0365(4) Uani 1 1 d .
O8 O 0.93232(11) 0.4747(2) 0.12403(6) 0.0470(4) Uani 1 1 d .
H8 H 1.0061 0.4813 0.1056 0.069(8) Uiso 1 1 d R
O9 O 0.82112(13) 0.4957(2) 0.03111(6) 0.0568(5) Uani 1 1 d .
N10 N 0.36913(12) 0.4103(2) 0.17027(6) 0.0313(3) Uani 1 1 d .
C11 C 0.37081(15) 0.4081(2) 0.22796(7) 0.0295(4) Uani 1 1 d .
C12 C 0.48661(16) 0.4297(2) 0.27228(7) 0.0291(4) Uani 1 1 d .
C13 C 0.59801(15) 0.4499(2) 0.25290(7) 0.0298(4) Uani 1 1 d .
H13 H 0.6834 0.4669 0.2807 0.041(6) Uiso 1 1 d R
C14 C 0.48212(16) 0.4278(2) 0.33775(7) 0.0337(4) Uani 1 1 d .
H14A H 0.4364 0.3092 0.3487 0.047(4) Uiso 1 1 d R
H14B H 0.4276 0.5292 0.3485 0.047(4) Uiso 1 1 d R
C15 C 0.61132(17) 0.4427(3) 0.38058(7) 0.0376(4) Uani 1 1 d .
H15A H 0.6564 0.5541 0.3693 0.054(5) Uiso 1 1 d R
H15B H 0.6682 0.3345 0.3735 0.054(5) Uiso 1 1 d R
C16 C 0.5957(2) 0.4430(3) 0.44505(8) 0.0493(5) Uani 1 1 d .
H16A H 0.5414 0.5521 0.4543 0.070(5) Uiso 1 1 d R
H16B H 0.5491 0.3117 0.4533 0.070(5) Uiso 1 1 d R
C17 C 0.7233(3) 0.4681(4) 0.48858(10) 0.0742(8) Uani 1 1 d .
H17A H 0.7652 0.5802 0.4776 0.106(6) Uiso 1 1 d R
H17C H 0.7834 0.3471 0.4787 0.106(6) Uiso 1 1 d R
H17B H 0.7014 0.4746 0.5304 0.106(6) Uiso 1 1 d R
C18 C 0.24375(15) 0.3843(2) 0.24536(7) 0.0330(4) Uani 1 1 d .
H18A H 0.2530 0.3027 0.2805 0.043(4) Uiso 1 1 d R
H18B H 0.1831 0.3144 0.2137 0.043(4) Uiso 1 1 d R
C19 C 0.17996(17) 0.5599(2) 0.25561(8) 0.0376(4) Uani 1 1 d .
H19A H 0.2440 0.6411 0.2829 0.050(4) Uiso 1 1 d R
H19B H 0.1584 0.6315 0.2164 0.050(4) Uiso 1 1 d R
C20 C 0.06408(17) 0.5371(3) 0.28421(8) 0.0401(4) Uani 1 1 d .
H20A H 0.0196 0.6573 0.2869 0.059(5) Uiso 1 1 d R
H20B H 0.0049 0.4316 0.2579 0.059(5) Uiso 1 1 d R
C21 C 0.0966(2) 0.4751(4) 0.34784(9) 0.0528(6) Uani 1 1 d .
H21A H 0.1576 0.5740 0.3693 0.080(6) Uiso 1 1 d R
H21B H 0.1382 0.3514 0.3540 0.080(6) Uiso 1 1 d R
C22 C -0.0185(3) 0.4665(4) 0.37739(12) 0.0665(7) Uani 1 1 d .
H22A H -0.0893 0.3739 0.3506 0.099(6) Uiso 1 1 d R
H22B H -0.0024 0.4125 0.4206 0.099(6) Uiso 1 1 d R
H22C H -0.0629 0.5862 0.3762 0.099(6) Uiso 1 1 d R
O1W O 0.13884(14) 0.4865(3) 0.08608(7) 0.0864(8) Uani 1 1 d .
H1W H 0.1529 0.4858 0.0489 0.099(8) Uiso 1 1 d R
H2W H 0.2107 0.4534 0.1098 0.099(8) Uiso 1 1 d R

loop_
_atom_site_aniso_label
_atom_site_aniso_U_11
_atom_site_aniso_U_22
_atom_site_aniso_U_33
_atom_site_aniso_U_23
_atom_site_aniso_U_13
_atom_site_aniso_U_12
C1 0.0247(8) 0.0443(10) 0.0237(8) 0.0019(7) 0.0024(6) 0.0034(7)
C2 0.0292(9) 0.0687(13) 0.0200(8) -0.0002(8) -0.0003(7) 0.0025(8)
C3 0.0240(8) 0.0659(12) 0.0240(8) -0.0004(8) -0.0018(6) -0.0002(8)
C4 0.0230(8) 0.0396(9) 0.0250(8) 0.0001(6) 0.0015(6) 0.0004(7)
C5 0.0246(8) 0.0342(8) 0.0225(8) 0.0011(6) 0.0011(6) 0.0012(6)
C6 0.0223(8) 0.0391(9) 0.0241(8) 0.0003(6) 0.0000(6) 0.0020(6)
C7 0.0294(9) 0.0545(11) 0.0249(8) 0.0011(7) 0.0038(7) 0.0017(8)
O8 0.0219(6) 0.0895(11) 0.0290(6) 0.0059(6) 0.0035(5) 0.0013(6)
O9 0.0356(7) 0.1116(13) 0.0243(7) 0.0054(7) 0.0085(5) -0.0007(8)
N10 0.0233(7) 0.0424(8) 0.0267(7) -0.0010(6) 0.0019(5) -0.0003(6)
C11 0.0262(8) 0.0348(9) 0.0272(8) -0.0008(6) 0.0046(6) -0.0004(6)
C12 0.0294(8) 0.0345(9) 0.0230(8) 0.0003(6) 0.0040(6) -0.0007(6)
C13 0.0252(8) 0.0404(9) 0.0218(8) -0.0006(6) 0.0004(6) -0.0001(7)
C14 0.0303(8) 0.0475(10) 0.0238(8) 0.0001(7) 0.0068(6) -0.0011(7)
C15 0.0351(9) 0.0538(11) 0.0231(8) 0.0025(7) 0.0041(7) 0.0012(8)
C16 0.0507(12) 0.0740(15) 0.0223(9) 0.0015(9) 0.0056(8) -0.0038(10)
C17 0.0681(16) 0.121(2) 0.0267(10) 0.0007(12) -0.0056(10) -0.0063(15)
C18 0.0271(8) 0.0394(9) 0.0325(8) -0.0011(7) 0.0063(6) -0.0033(7)
C19 0.0334(9) 0.0435(10) 0.0362(9) 0.0043(8) 0.0080(7) 0.0042(8)
C20 0.0289(9) 0.0535(11) 0.0368(9) -0.0016(8) 0.0047(7) 0.0064(8)
C21 0.0400(11) 0.0828(16) 0.0372(10) 0.0061(10) 0.0119(9) 0.0036(10)
C22 0.0590(14) 0.0924(19) 0.0561(14) -0.0008(13) 0.0308(12) 0.0000(13)
O1W 0.0259(7) 0.201(2) 0.0330(8) 0.0201(10) 0.0070(6) 0.0164(10)

loop_
_atom_type_symbol
_atom_type_description
_atom_type_scat_dispersion_real
_atom_type_scat_dispersion_imag
_atom_type_scat_source
C C 0.0181 0.0091 'International Tables Vol C Tables 4.2.6.8 and 6.1.1.4'
H H 0.0000 0.0000 'International Tables Vol C Tables 4.2.6.8 and 6.1.1.4'
N N 0.0311 0.0180 'International Tables Vol C Tables 4.2.6.8 and 6.1.1.4'
O O 0.0492 0.0322 'International Tables Vol C Tables 4.2.6.8 and 6.1.1.4'

loop_
_geom_angle_atom_site_label_1
_geom_angle_atom_site_label_2
_geom_angle_atom_site_label_3
_geom_angle
C6 C1 C2 119.46(15)
C6 C1 C7 122.57(15)
C2 C1 C7 117.97(15)
C3 C2 C1 121.05(15)
C2 C3 C4 120.57(15)
N10 C4 C3 119.50(14)
N10 C4 C5 121.81(14)
C3 C4 C5 118.67(15)
C6 C5 C13 123.39(14)
C6 C5 C4 119.50(14)
C13 C5 C4 117.11(14)
C1 C6 C5 120.74(15)
O9 C7 O8 123.79(16)
O9 C7 C1 122.75(16)
O8 C7 C1 113.46(14)
C11 N10 C4 119.62(14)
N10 C11 C12 122.69(14)
N10 C11 C18 116.20(14)
C12 C11 C18 121.10(14)
C13 C12 C11 117.52(14)
C13 C12 C14 122.27(14)
C11 C12 C14 120.20(14)
C12 C13 C5 121.23(15)
C12 C14 C15 115.51(14)
C16 C15 C14 111.21(15)
C15 C16 C17 112.06(18)
C11 C18 C19 113.18(14)
C20 C19 C18 113.33(15)
C21 C20 C19 114.07(15)
C20 C21 C22 113.58(19)

loop_
_geom_bond_atom_site_label_1
_geom_bond_atom_site_label_2
_geom_bond_distance
C1 C6 1.372(2)
C1 C2 1.417(2)
C1 C7 1.488(2)
C2 C3 1.358(2)
C3 C4 1.415(2)
C4 N10 1.363(2)
C4 C5 1.421(2)
C5 C6 1.407(2)
C5 C13 1.420(2)
C7 O9 1.209(2)
C7 O8 1.315(2)
N10 C11 1.323(2)
C11 C12 1.442(2)
C11 C18 1.504(2)
C12 C13 1.363(2)
C12 C14 1.516(2)
C14 C15 1.526(2)
C15 C16 1.526(2)
C16 C17 1.528(3)
C18 C19 1.529(2)
C19 C20 1.527(2)
C20 C21 1.507(3)
C21 C22 1.524(3)

loop_
_geom_hbond_atom_site_label_D
_geom_hbond_atom_site_label_H
_geom_hbond_atom_site_label_A
_geom_hbond_distance_DH
_geom_hbond_distance_HA
_geom_hbond_distance_DA
_geom_hbond_angle_DHA
_geom_hbond_site_symmetry_A
O8 H8 O1W 0.97 1.57 2.5368(18) 170.8 1_655
O1W H1W O9 0.90 1.92 2.818(2) 175.4 3_665
O1W H2W N10 0.88 1.98 2.859(2) 171.6 .

loop_
_geom_torsion_atom_site_label_1
_geom_torsion_atom_site_label_2
_geom_torsion_atom_site_label_3
_geom_torsion_atom_site_label_4
_geom_torsion
C6 C1 C2 C3 0.8(3)
C7 C1 C2 C3 -179.45(19)
C1 C2 C3 C4 -0.2(3)
C2 C3 C4 N10 -179.07(18)
C2 C3 C4 C5 -0.6(3)
N10 C4 C5 C6 179.33(15)
C3 C4 C5 C6 0.9(2)
N10 C4 C5 C13 0.1(2)
C3 C4 C5 C13 -178.33(16)
C2 C1 C6 C5 -0.5(3)
C7 C1 C6 C5 179.78(16)
C13 C5 C6 C1 178.86(16)
C4 C5 C6 C1 -0.4(2)
C6 C1 C7 O9 -171.21(19)
C2 C1 C7 O9 9.1(3)
C6 C1 C7 O8 8.8(3)
C2 C1 C7 O8 -170.89(18)
C3 C4 N10 C11 177.09(16)
C5 C4 N10 C11 -1.3(2)
C4 N10 C11 C12 1.8(3)
C4 N10 C11 C18 -179.02(15)
N10 C11 C12 C13 -1.1(3)
C18 C11 C12 C13 179.78(16)
N10 C11 C12 C14 179.39(16)
C18 C11 C12 C14 0.3(2)
C11 C12 C13 C5 -0.2(2)
C14 C12 C13 C5 179.32(15)
C6 C5 C13 C12 -178.58(16)
C4 C5 C13 C12 0.6(2)
C13 C12 C14 C15 -2.3(2)
C11 C12 C14 C15 177.13(16)
C12 C14 C15 C16 178.94(16)
C14 C15 C16 C17 -176.8(2)
N10 C11 C18 C19 -93.87(18)
C12 C11 C18 C19 85.30(19)
C11 C18 C19 C20 -169.28(14)
C18 C19 C20 C21 69.0(2)
C19 C20 C21 C22 175.56(19)

loop_
_cod_related_entry_id
_cod_related_entry_code
_cod_related_entry_database
1 21156822 ChemSpider
